data_4322565
loop_
_publ_author_name
'Scott Chadwick'
'Ulrich Englich'
'Karin Ruhlandt-Senge'

_publ_section_title
;
 Formation of Separated versus Contact Ion Triplets in Magnesium
 Thiolates. Synthesis and Characterization of [Mg(15-crown-5)(SCPh3)2] and
 [Mg(15-crown-5)(THF)2][S-2,4,6-tBu3C6H2)]2
;
_journal_name_full 'Inorganic Chemistry'
_journal_page_first 6289
_journal_page_last 6293
_journal_paper_doi 10.1021/ic990814k
_journal_volume 38
_journal_year 1999
_chemical_formula_sum 'C48 H50 Mg O5 S2'
_chemical_formula_weight 795.3
_space_group_IT_number 2
_symmetry_cell_setting triclinic
_symmetry_space_group_name_Hall '-P 1'
_symmetry_space_group_name_H-M 'P -1'
_atom_sites_solution_hydrogens geom
_atom_sites_solution_primary direct
_atom_sites_solution_secondary difmap
_audit_creation_method SHELXL
_cell_angle_alpha 87.3320(10)
_cell_angle_beta 85.9290(10)
_cell_angle_gamma 68.7330(10)
_cell_formula_units_Z 1
_cell_length_a 8.4785(4)
_cell_length_b 9.3595(5)
_cell_length_c 13.8306(6)
_cell_measurement_reflns_used 3354
_cell_measurement_temperature 150(2)
_cell_volume 1019.94(9)
_computing_cell_refinement 'Siemens SAINT'
_computing_data_collection 'Siemens SMART'
_computing_data_reduction 'Siemens SAINT'
_computing_molecular_graphics 'Siemens SHELXTL'
_computing_publication_material 'Siemens SHELXTL'
_computing_structure_refinement 'SHELXL-93 (Sheldrick, 1993)'
_computing_structure_solution 'SHELXS-86 (Sheldrick, 1990)'
_diffrn_ambient_temperature 150(2)
_diffrn_measurement_device_type 'Siemens SMART CCD'
_diffrn_measurement_method \w
_diffrn_radiation_monochromator graphite
_diffrn_radiation_source 'sealed tube'
_diffrn_radiation_type MoK\a
_diffrn_radiation_wavelength 0.71073
_diffrn_reflns_av_R_equivalents 0.0267
_diffrn_reflns_av_sigmaI/netI 0.0665
_diffrn_reflns_limit_h_max 9
_diffrn_reflns_limit_h_min -11
_diffrn_reflns_limit_k_max 10
_diffrn_reflns_limit_k_min -12
_diffrn_reflns_limit_l_max 17
_diffrn_reflns_limit_l_min -18
_diffrn_reflns_number 6208
_diffrn_reflns_theta_max 28.27
_diffrn_reflns_theta_min 1.48
_diffrn_standards_decay_% No
_exptl_absorpt_coefficient_mu 0.194
_exptl_absorpt_correction_T_max 0.97
_exptl_absorpt_correction_T_min 0.96
_exptl_absorpt_correction_type multi-scan
_exptl_absorpt_process_details 'Blessing, Acta Cryst. (1995) A51 33-38.'
_exptl_crystal_colour colorless
_exptl_crystal_density_diffrn 1.295
_exptl_crystal_description block
_exptl_crystal_F_000 422
_exptl_crystal_size_max 0.2
_exptl_crystal_size_mid 0.15
_exptl_crystal_size_min 0.15
_refine_diff_density_max 0.597
_refine_diff_density_min -0.633
_refine_diff_density_rms 0.071
_refine_ls_extinction_method none
_refine_ls_goodness_of_fit_all 1.033
_refine_ls_goodness_of_fit_obs 1.092
_refine_ls_hydrogen_treatment riding
_refine_ls_matrix_type full
_refine_ls_number_parameters 267
_refine_ls_number_reflns 4475
_refine_ls_number_restraints 22
_refine_ls_restrained_S_all 1.070
_refine_ls_restrained_S_obs 1.138
_refine_ls_R_factor_all 0.1023
_refine_ls_R_factor_obs 0.0743
_refine_ls_shift/esd_max 0.000
_refine_ls_shift/esd_mean 0.000
_refine_ls_structure_factor_coef Fsqd
_refine_ls_weighting_details 'w=1/[\s^2^(Fo^2^)+(0.0521P)^2^+1.9968P] where P=(Fo^2^+2Fc^2^)/3'
_refine_ls_weighting_scheme calc
_refine_ls_wR_factor_all 0.1777
_refine_ls_wR_factor_obs 0.1621
_reflns_number_observed 3380
_reflns_number_total 4475
_reflns_observed_criterion >2sigma(I)
_cod_data_source_file ic990814k_1.cif
_cod_data_source_block Compound_1
_cod_depositor_comments
;
The following automatic conversions were performed:

'_refine_ls_weighting_scheme' value 'calc
w=1/[\s^2^(Fo^2^)+(0.0521P)^2^+1.9968P] where P=(Fo^2^+2Fc^2^)/3' was
changed to 'calc'. New tag '_refine_ls_weighting_details' was
created. The value of the new tag was set to
'w=1/[\s^2^(Fo^2^)+(0.0521P)^2^+1.9968P] where P=(Fo^2^+2Fc^2^)/3'.

Automatic conversion script
Id: cif_fix_values 3143 2015-03-26 13:38:13Z robertas 
;
_cod_database_code 4322565

loop_
_symmetry_equiv_pos_as_xyz
'x, y, z'
'-x, -y, -z'

loop_
_atom_site_aniso_label
_atom_site_aniso_U_11
_atom_site_aniso_U_22
_atom_site_aniso_U_33
_atom_site_aniso_U_23
_atom_site_aniso_U_13
_atom_site_aniso_U_12
Mg1 0.0217(7) 0.0260(8) 0.0335(9) -0.0044(6) -0.0002(6) -0.0071(6)
S1 0.0255(4) 0.0373(5) 0.0275(4) 0.0046(3) -0.0064(3) -0.0144(4)
C1 0.0185(14) 0.024(2) 0.026(2) 0.0015(12) -0.0043(12) -0.0065(12)
C2 0.024(2) 0.028(2) 0.024(2) 0.0008(12) -0.0008(12) -0.0105(13)
C3 0.030(2) 0.036(2) 0.036(2) -0.0040(15) -0.0082(14) -0.0098(15)
C4 0.047(2) 0.049(2) 0.047(2) -0.007(2) -0.015(2) -0.025(2)
C5 0.067(3) 0.042(2) 0.031(2) -0.006(2) -0.002(2) -0.033(2)
C6 0.048(2) 0.027(2) 0.049(2) -0.001(2) 0.004(2) -0.012(2)
C7 0.029(2) 0.026(2) 0.049(2) 0.0006(15) -0.004(2) -0.0084(14)
C8 0.0159(14) 0.022(2) 0.034(2) 0.0071(12) -0.0062(12) -0.0052(12)
C9 0.024(2) 0.029(2) 0.038(2) 0.0017(14) -0.0015(14) -0.0097(14)
C10 0.029(2) 0.036(2) 0.039(2) 0.004(2) 0.0034(15) -0.007(2)
C11 0.022(2) 0.043(2) 0.049(2) 0.017(2) -0.004(2) -0.014(2)
C12 0.034(2) 0.034(2) 0.050(2) 0.014(2) -0.018(2) -0.020(2)
C13 0.027(2) 0.029(2) 0.039(2) 0.0037(14) -0.0087(14) -0.0112(14)
C14 0.0183(14) 0.024(2) 0.035(2) -0.0010(13) -0.0030(12) -0.0080(12)
C15 0.023(2) 0.034(2) 0.042(2) 0.0036(15) -0.0050(14) -0.0058(14)
C16 0.030(2) 0.033(2) 0.058(2) 0.012(2) -0.016(2) -0.009(2)
C17 0.021(2) 0.025(2) 0.078(3) -0.002(2) -0.008(2) -0.0048(14)
C18 0.030(2) 0.028(2) 0.062(3) -0.013(2) 0.006(2) -0.008(2)
C19 0.030(2) 0.029(2) 0.040(2) -0.0031(14) -0.0014(14) -0.0138(15)
O1 0.030(2) 0.029(3) 0.035(3) 0.000(2) -0.006(2) -0.014(2)
O3 0.031(3) 0.053(3) 0.030(3) -0.002(2) -0.002(2) 0.006(2)
O5 0.034(3) 0.056(4) 0.119(6) -0.052(4) 0.027(3) -0.023(3)
O2' 0.058(3) 0.027(3) 0.039(3) 0.003(2) -0.018(2) -0.016(3)
O4' 0.023(2) 0.032(3) 0.027(2) 0.000(2) 0.000(2) -0.009(2)

loop_
_atom_site_label
_atom_site_type_symbol
_atom_site_fract_x
_atom_site_fract_y
_atom_site_fract_z
_atom_site_U_iso_or_equiv
_atom_site_thermal_displace_type
_atom_site_occupancy
_atom_site_calc_flag
_atom_site_refinement_flags
_atom_site_disorder_group
Mg1 Mg 0.0000 0.5000 0.5000 0.0274(4) Uani 1 d SD .
S1 S 0.17761(10) 0.61158(10) 0.37207(6) 0.0291(2) Uani 1 d . .
C1 C 0.1271(4) 0.6687(4) 0.2437(2) 0.0231(6) Uani 1 d . .
C2 C 0.1021(4) 0.5347(4) 0.1965(2) 0.0251(7) Uani 1 d . .
C3 C -0.0513(4) 0.5421(4) 0.1614(3) 0.0340(8) Uani 1 d . .
H3A H -0.1437(4) 0.6340(4) 0.1638(3) 0.041 Uiso 1 calc R .
C4 C -0.0675(5) 0.4132(5) 0.1226(3) 0.0450(10) Uani 1 d . .
H4A H -0.1715(5) 0.4196(5) 0.1014(3) 0.054 Uiso 1 calc R .
C5 C 0.0679(6) 0.2778(5) 0.1154(3) 0.0430(9) Uani 1 d . .
H5A H 0.0564(6) 0.1927(5) 0.0891(3) 0.052 Uiso 1 calc R .
C6 C 0.2220(5) 0.2688(4) 0.1478(3) 0.0421(9) Uani 1 d . .
H6A H 0.3151(5) 0.1776(4) 0.1425(3) 0.050 Uiso 1 calc R .
C7 C 0.2377(4) 0.3948(4) 0.1879(3) 0.0351(8) Uani 1 d . .
H7A H 0.3419(4) 0.3864(4) 0.2099(3) 0.042 Uiso 1 calc R .
C8 C 0.2775(4) 0.7056(4) 0.1923(2) 0.0243(7) Uani 1 d . .
C9 C 0.3412(4) 0.6577(4) 0.0989(3) 0.0305(7) Uani 1 d . .
H9A H 0.2997(4) 0.5938(4) 0.0678(3) 0.037 Uiso 1 calc R .
C10 C 0.4658(4) 0.7036(4) 0.0512(3) 0.0363(8) Uani 1 d . .
H10A H 0.5065(4) 0.6705(4) -0.0111(3) 0.044 Uiso 1 calc R .
C11 C 0.5292(4) 0.7987(4) 0.0967(3) 0.0379(9) Uani 1 d . .
H11A H 0.6124(4) 0.8297(4) 0.0651(3) 0.045 Uiso 1 calc R .
C12 C 0.4674(5) 0.8468(4) 0.1891(3) 0.0374(9) Uani 1 d . .
H12A H 0.5094(5) 0.9106(4) 0.2199(3) 0.045 Uiso 1 calc R .
C13 C 0.3425(4) 0.8011(4) 0.2372(3) 0.0309(7) Uani 1 d . .
H13A H 0.3022(4) 0.8346(4) 0.2995(3) 0.037 Uiso 1 calc R .
C14 C -0.0268(4) 0.8200(4) 0.2326(2) 0.0253(7) Uani 1 d . .
C15 C -0.0646(4) 0.8851(4) 0.1405(3) 0.0341(8) Uani 1 d . .
H15A H -0.0001(4) 0.8339(4) 0.0868(3) 0.041 Uiso 1 calc R .
C16 C -0.1960(4) 1.0244(4) 0.1264(3) 0.0406(9) Uani 1 d . .
H16A H -0.2186(4) 1.0656(4) 0.0642(3) 0.049 Uiso 1 calc R .
C17 C -0.2928(4) 1.1013(4) 0.2056(3) 0.0422(10) Uani 1 d . .
H17A H -0.3803(4) 1.1951(4) 0.1971(3) 0.051 Uiso 1 calc R .
C18 C -0.2590(5) 1.0384(4) 0.2973(3) 0.0410(9) Uani 1 d . .
H18A H -0.3252(5) 1.0893(4) 0.3506(3) 0.049 Uiso 1 calc R .
C19 C -0.1261(4) 0.8986(4) 0.3111(3) 0.0320(7) Uani 1 d . .
H19A H -0.1040(4) 0.8580(4) 0.3735(3) 0.038 Uiso 1 calc R .
C20 C 0.0627(10) 0.2044(9) 0.3903(7) 0.0444(13) Uiso 0.50 d PD 1
H20A H 0.0170(10) 0.1312(9) 0.4208(7) 0.053 Uiso 0.50 calc PR 1
H20B H 0.1317(10) 0.1679(9) 0.3311(7) 0.053 Uiso 0.50 calc PR 1
O1 O -0.0494(5) 0.3638(4) 0.3898(3) 0.0304(10) Uani 0.50 d PD 1
C21 C -0.2287(9) 0.3944(9) 0.3765(7) 0.050(2) Uiso 0.50 d PD 1
H21A H -0.2409(9) 0.3530(9) 0.3156(7) 0.059 Uiso 0.50 calc PR 1
H21B H -0.2756(9) 0.3465(9) 0.4287(7) 0.059 Uiso 0.50 calc PR 1
C22 C -0.3149(7) 0.5557(7) 0.3762(5) 0.0357(12) Uiso 0.50 d PD 1
H22A H -0.4361(7) 0.5793(7) 0.3861(5) 0.043 Uiso 0.50 calc PR 1
H22B H -0.2935(7) 0.5996(7) 0.3140(5) 0.043 Uiso 0.50 calc PR 1
O3 O -0.2565(5) 0.6205(5) 0.4523(3) 0.0439(13) Uani 0.50 d PD 1
C23 C -0.3640(10) 0.7506(10) 0.4972(7) 0.053(2) Uiso 0.50 d PD 1
H23A H -0.4579(10) 0.7290(10) 0.5304(7) 0.063 Uiso 0.50 calc PR 1
H23B H -0.4100(10) 0.8302(10) 0.4485(7) 0.063 Uiso 0.50 calc PR 1
C24 C -0.2806(10) 0.8061(10) 0.5664(6) 0.0457(14) Uiso 0.50 d PD 1
H24A H -0.3052(10) 0.9148(10) 0.5544(6) 0.055 Uiso 0.50 calc PR 1
H24B H -0.3250(10) 0.7931(10) 0.6314(6) 0.055 Uiso 0.50 calc PR 1
O5 O -0.1093(7) 0.7302(6) 0.5603(6) 0.068(2) Uani 0.50 d PD 1
C20' C 0.0091(10) 0.2271(9) 0.3808(7) 0.0444(13) Uiso 0.50 d PD 2
H20C H 0.0298(10) 0.1904(9) 0.3149(7) 0.053 Uiso 0.50 calc PR 2
H20D H -0.0105(10) 0.1448(9) 0.4188(7) 0.053 Uiso 0.50 calc PR 2
C21' C -0.1634(10) 0.3342(9) 0.3760(7) 0.050(2) Uiso 0.50 d PD 2
H21C H -0.1922(10) 0.3504(9) 0.3087(7) 0.059 Uiso 0.50 calc PR 2
H21D H -0.2392(10) 0.2897(9) 0.4100(7) 0.059 Uiso 0.50 calc PR 2
O2' O -0.1887(6) 0.4726(5) 0.4152(3) 0.0405(12) Uani 0.50 d PD 2
C22' C -0.3351(8) 0.6056(7) 0.3974(5) 0.0357(12) Uiso 0.50 d PD 2
H22C H -0.3133(8) 0.6596(7) 0.3394(5) 0.043 Uiso 0.50 calc PR 2
H22D H -0.4304(8) 0.5753(7) 0.3872(5) 0.043 Uiso 0.50 calc PR 2
C23' C -0.3746(10) 0.7040(10) 0.4781(6) 0.053(2) Uiso 0.50 d PD 2
H23C H -0.4258(10) 0.6623(10) 0.5317(6) 0.063 Uiso 0.50 calc PR 2
H23D H -0.4539(10) 0.8047(10) 0.4607(6) 0.063 Uiso 0.50 calc PR 2
O4' O -0.2161(4) 0.7149(4) 0.5056(3) 0.0279(10) Uani 0.50 d PD 2
C24' C -0.2255(10) 0.8057(10) 0.5893(6) 0.0457(14) Uiso 0.50 d PD 2
H24E H -0.2861(10) 0.7752(10) 0.6436(6) 0.055 Uiso 0.50 calc PR 2
H24F H -0.2851(10) 0.9136(10) 0.5747(6) 0.055 Uiso 0.50 calc PR 2

loop_
_atom_type_symbol
_atom_type_description
_atom_type_scat_dispersion_real
_atom_type_scat_dispersion_imag
_atom_type_scat_source
C C 0.0033 0.0016 'International Tables Vol C Tables 4.2.6.8 and 6.1.1.4'
H H 0.0000 0.0000 'International Tables Vol C Tables 4.2.6.8 and 6.1.1.4'
O O 0.0106 0.0060 'International Tables Vol C Tables 4.2.6.8 and 6.1.1.4'
Mg Mg 0.0486 0.0363 'International Tables Vol C Tables 4.2.6.8 and 6.1.1.4'
S S 0.1246 0.1234 'International Tables Vol C Tables 4.2.6.8 and 6.1.1.4'

loop_
_geom_angle_atom_site_label_1
_geom_angle_atom_site_label_2
_geom_angle_atom_site_label_3
_geom_angle
_geom_angle_site_symmetry_1
_geom_angle_site_symmetry_3
_geom_angle_publ_flag
O2' Mg1 O2' 179.999(1) . 2_566 ?
O2' Mg1 O4' 107.0(2) . 2_566 ?
O2' Mg1 O4' 73.0(2) 2_566 2_566 ?
O2' Mg1 O4' 73.0(2) . . ?
O2' Mg1 O4' 107.0(2) 2_566 . ?
O4' Mg1 O4' 180.0 2_566 . ?
O1 Mg1 O1 180.0 . 2_566 ?
O1 Mg1 O3 71.4(2) . . ?
O1 Mg1 O3 108.6(2) 2_566 . ?
O1 Mg1 O3 108.6(2) . 2_566 ?
O1 Mg1 O3 71.4(2) 2_566 2_566 ?
O3 Mg1 O3 179.999(2) . 2_566 ?
O1 Mg1 O5 139.7(2) . . ?
O1 Mg1 O5 40.3(2) 2_566 . ?
O3 Mg1 O5 69.1(2) . . ?
O3 Mg1 O5 110.9(2) 2_566 . ?
O1 Mg1 O5 40.3(2) . 2_566 ?
O1 Mg1 O5 139.7(2) 2_566 2_566 ?
O3 Mg1 O5 110.9(2) . 2_566 ?
O3 Mg1 O5 69.1(2) 2_566 2_566 ?
O5 Mg1 O5 180.000(1) . 2_566 ?
O2' Mg1 S1 103.27(14) . . ?
O2' Mg1 S1 76.73(14) 2_566 . ?
O4' Mg1 S1 86.87(11) 2_566 . ?
O4' Mg1 S1 93.13(11) . . ?
O1 Mg1 S1 91.98(12) . . ?
O1 Mg1 S1 88.02(12) 2_566 . ?
O3 Mg1 S1 100.50(15) . . ?
O3 Mg1 S1 79.50(15) 2_566 . ?
O5 Mg1 S1 87.3(2) . . ?
O5 Mg1 S1 92.7(2) 2_566 . ?
O2' Mg1 S1 76.73(14) . 2_566 ?
O2' Mg1 S1 103.27(14) 2_566 2_566 ?
O4' Mg1 S1 93.13(11) 2_566 2_566 ?
O4' Mg1 S1 86.87(11) . 2_566 ?
O1 Mg1 S1 88.02(12) . 2_566 ?
O1 Mg1 S1 91.98(12) 2_566 2_566 ?
O3 Mg1 S1 79.50(15) . 2_566 ?
O3 Mg1 S1 100.50(15) 2_566 2_566 ?
O5 Mg1 S1 92.7(2) . 2_566 ?
O5 Mg1 S1 87.3(2) 2_566 2_566 ?
S1 Mg1 S1 180.0 . 2_566 ?
C1 S1 Mg1 126.03(10) . . ?
C2 C1 C14 112.0(2) . . ?
C2 C1 C8 111.3(3) . . ?
C14 C1 C8 103.7(2) . . ?
C2 C1 S1 107.7(2) . . ?
C14 C1 S1 113.8(2) . . ?
C8 C1 S1 108.3(2) . . ?
C3 C2 C7 116.8(3) . . ?
C3 C2 C1 123.8(3) . . ?
C7 C2 C1 119.4(3) . . ?
C4 C3 C2 120.9(3) . . ?
C5 C4 C3 120.8(4) . . ?
C4 C5 C6 119.4(3) . . ?
C7 C6 C5 120.0(4) . . ?
C6 C7 C2 122.1(3) . . ?
C9 C8 C13 118.0(3) . . ?
C9 C8 C1 122.4(3) . . ?
C13 C8 C1 119.3(3) . . ?
C8 C9 C10 121.3(3) . . ?
C11 C10 C9 120.1(4) . . ?
C12 C11 C10 119.2(3) . . ?
C11 C12 C13 120.9(3) . . ?
C8 C13 C12 120.5(3) . . ?
C19 C14 C15 117.7(3) . . ?
C19 C14 C1 122.9(3) . . ?
C15 C14 C1 119.4(3) . . ?
C16 C15 C14 121.9(4) . . ?
C17 C16 C15 119.5(4) . . ?
C18 C17 C16 119.6(3) . . ?
C17 C18 C19 120.7(4) . . ?
C14 C19 C18 120.6(3) . . ?
O5 C20 O1 70.7(6) 2_566 . ?
O5 C20 C24 43.0(4) 2_566 2_566 ?
O1 C20 C24 108.0(6) . 2_566 ?
C20 O1 C21 116.7(5) . . ?
C20 O1 O5 44.4(4) . 2_566 ?
C21 O1 O5 148.1(5) . 2_566 ?
C20 O1 Mg1 113.9(4) . . ?
C21 O1 Mg1 115.4(4) . . ?
O5 O1 Mg1 70.0(2) 2_566 . ?
C22 C21 O1 107.7(6) . . ?
C21 C22 O3 109.4(5) . . ?
C23 O3 C22 120.1(4) . . ?
C23 O3 Mg1 121.2(4) . . ?
C22 O3 Mg1 118.7(3) . . ?
O3 C23 C24 112.5(6) . . ?
O5 C24 C23 111.7(6) . . ?
O5 C24 C20 34.0(4) . 2_566 ?
C23 C24 C20 145.2(7) . 2_566 ?
C20 O5 C24 103.1(5) 2_566 . ?
C20 O5 O1 65.0(5) 2_566 2_566 ?
C24 O5 O1 148.5(7) . 2_566 ?
C20 O5 Mg1 133.8(6) 2_566 . ?
C24 O5 Mg1 120.5(4) . . ?
O1 O5 Mg1 69.7(2) 2_566 . ?
C21' C20' C24' 147.4(7) . 2_566 ?
O2' C21' C20' 113.1(6) . . ?
C21' O2' C22' 122.1(5) . . ?
C21' O2' Mg1 120.4(4) . . ?
C22' O2' Mg1 117.5(3) . . ?
C23' C22' O2' 109.6(5) . . ?
C22' C23' O4' 107.5(6) . . ?
C24' O4' C23' 117.0(5) . . ?
C24' O4' Mg1 114.0(4) . . ?
C23' O4' Mg1 114.5(4) . . ?
O4' C24' C20' 107.5(6) . 2_566 ?

loop_
_geom_bond_atom_site_label_1
_geom_bond_atom_site_label_2
_geom_bond_distance
_geom_bond_site_symmetry_2
_geom_bond_publ_flag
Mg1 O2' 2.143(3) . ?
Mg1 O2' 2.143(3) 2_566 ?
Mg1 O4' 2.175(3) 2_566 ?
Mg1 O4' 2.175(3) . ?
Mg1 O1 2.187(3) . ?
Mg1 O1 2.187(3) 2_566 ?
Mg1 O3 2.189(3) . ?
Mg1 O3 2.189(3) 2_566 ?
Mg1 O5 2.192(4) . ?
Mg1 O5 2.192(4) 2_566 ?
Mg1 S1 2.6607(8) . ?
Mg1 S1 2.6607(8) 2_566 ?
S1 C1 1.864(3) . ?
C1 C2 1.527(4) . ?
C1 C14 1.549(4) . ?
C1 C8 1.555(4) . ?
C2 C3 1.397(4) . ?
C2 C7 1.398(5) . ?
C3 C4 1.397(5) . ?
C4 C5 1.369(6) . ?
C5 C6 1.383(6) . ?
C6 C7 1.379(5) . ?
C8 C9 1.393(5) . ?
C8 C13 1.395(5) . ?
C9 C10 1.393(5) . ?
C10 C11 1.387(5) . ?
C11 C12 1.378(6) . ?
C12 C13 1.396(5) . ?
C14 C19 1.387(5) . ?
C14 C15 1.393(5) . ?
C15 C16 1.390(5) . ?
C16 C17 1.382(6) . ?
C17 C18 1.377(6) . ?
C18 C19 1.398(5) . ?
C20 O5 1.118(10) 2_566 ?
C20 O1 1.449(8) . ?
C20 C24 1.950(11) 2_566 ?
O1 C21 1.465(8) . ?
O1 O5 1.509(8) 2_566 ?
C21 C22 1.419(8) . ?
C22 O3 1.440(6) . ?
O3 C23 1.373(8) . ?
C23 C24 1.447(9) . ?
C24 O5 1.364(10) . ?
C24 C20 1.950(11) 2_566 ?
O5 C20 1.118(10) 2_566 ?
O5 O1 1.509(8) 2_566 ?
C20' C21' 1.447(9) . ?
C20' C24' 1.822(11) 2_566 ?
C21' O2' 1.366(8) . ?
O2' C22' 1.430(6) . ?
C22' C23' 1.422(8) . ?
C23' O4' 1.462(8) . ?
O4' C24' 1.449(7) . ?
C24' C20' 1.822(11) 2_566 ?

loop_
_cod_changelog_entry_id
_cod_changelog_entry_author
_cod_changelog_entry_date
_cod_changelog_entry_text
1 'Vaitkus, Antanas' 2024-11-17T23:38:10+02:00
;
 Replaced the '&G' character sequence with the backslash character ('\')
 in the '_diffrn_measurement_method' data value.
;
